data_4080902
loop_
_publ_author_name
'Shakirova, Julia R.'
'Grachova, Elena V.'
'Melnikov, Alexei S.'
'Gurzhiy, Vladislav V.'
'Tunik, Sergey P.'
'Haukka, Matti'
'Pakkanen, Tapani A.'
'Koshevoy, Igor O.'

_publ_section_title
;
 Toward Luminescence Vapochromism of Tetranuclear AuI--CuIClusters
;
_journal_issue 15
_journal_name_full Organometallics
_journal_page_first 4061
_journal_paper_doi 10.1021/om301100v
_journal_volume 32
_journal_year 2013
_chemical_formula_moiety 'C61 H64 Au3 Cu P3, F6 P, C H2 Cl2'
_chemical_formula_sum 'C62 H66 Au3 Cl2 Cu F6 P4'
_chemical_formula_weight 1774.37
_chemical_name_systematic
; 
 ? 
;
_space_group_IT_number 14
_symmetry_cell_setting monoclinic
_symmetry_space_group_name_Hall '-P 2yn'
_symmetry_space_group_name_H-M 'P 1 21/n 1'
_atom_sites_solution_hydrogens geom
_atom_sites_solution_primary direct
_atom_sites_solution_secondary difmap
_audit_creation_method SHELXL-97
_cell_angle_alpha 90.00
_cell_angle_beta 106.7700(10)
_cell_angle_gamma 90.00
_cell_formula_units_Z 4
_cell_length_a 19.1840(10)
_cell_length_b 17.0920(9)
_cell_length_c 19.6003(10)
_cell_measurement_reflns_used 9933
_cell_measurement_temperature 100(2)
_cell_measurement_theta_max 26.53
_cell_measurement_theta_min 2.38
_cell_volume 6153.5(6)
_computing_cell_refinement 'SAINT (Bruker AXS, 2009)'
_computing_data_collection 'APEX2 (Bruker AXS, 2010)'
_computing_data_reduction 'SAINT (Bruker AXS, 2009)'
_computing_molecular_graphics 'Diamond v.3.2g (Brandenburg, 2011)'
_computing_publication_material 'SHELXL-97 (Sheldrick, 2008)'
_computing_structure_refinement 'SHELXL-97 (Sheldrick, 2008)'
_computing_structure_solution 'SHELXS-97 (Sheldrick, 2008)'
_diffrn_ambient_temperature 100(2)
_diffrn_detector_area_resol_mean 16
_diffrn_measured_fraction_theta_full 0.996
_diffrn_measured_fraction_theta_max 0.996
_diffrn_measurement_device '62mm x 62mm CCD camera on \k-goniostat'
_diffrn_measurement_device_type 'Bruker KAPPA APEX II CCD'
_diffrn_measurement_method '\f scans and \w scans with \k offset'
_diffrn_radiation_monochromator 'horizontally mounted graphite crystal'
_diffrn_radiation_source 'fine-focus sealed tube'
_diffrn_radiation_type MoK\a
_diffrn_radiation_wavelength 0.71073
_diffrn_reflns_av_R_equivalents 0.0478
_diffrn_reflns_av_sigmaI/netI 0.0494
_diffrn_reflns_limit_h_max 24
_diffrn_reflns_limit_h_min -23
_diffrn_reflns_limit_k_max 21
_diffrn_reflns_limit_k_min -21
_diffrn_reflns_limit_l_max 24
_diffrn_reflns_limit_l_min -24
_diffrn_reflns_number 52161
_diffrn_reflns_theta_full 26.59
_diffrn_reflns_theta_max 26.59
_diffrn_reflns_theta_min 2.13
_exptl_absorpt_coefficient_mu 7.719
_exptl_absorpt_correction_T_max 0.6027
_exptl_absorpt_correction_T_min 0.2417
_exptl_absorpt_correction_type multi-scan
_exptl_absorpt_process_details 'SADABS (Sheldrick, 2008)'
_exptl_crystal_colour orange
_exptl_crystal_density_diffrn 1.915
_exptl_crystal_density_method 'not measured'
_exptl_crystal_description block
_exptl_crystal_F_000 3408
_exptl_crystal_size_max 0.26
_exptl_crystal_size_mid 0.10
_exptl_crystal_size_min 0.07
_refine_diff_density_max 3.905
_refine_diff_density_min -1.718
_refine_diff_density_rms 0.179
_refine_ls_extinction_method none
_refine_ls_goodness_of_fit_ref 1.036
_refine_ls_hydrogen_treatment constr
_refine_ls_matrix_type full
_refine_ls_number_parameters 673
_refine_ls_number_reflns 12827
_refine_ls_number_restraints 68
_refine_ls_restrained_S_all 1.041
_refine_ls_R_factor_all 0.0857
_refine_ls_R_factor_gt 0.0465
_refine_ls_shift/su_max 0.013
_refine_ls_shift/su_mean 0.000
_refine_ls_structure_factor_coef Fsqd
_refine_ls_weighting_details 'calc w=1/[\s^2^(Fo^2^)+(0.0488P)^2^+53.7231P] where P=(Fo^2^+2Fc^2^)/3'
_refine_ls_weighting_scheme calc
_refine_ls_wR_factor_gt 0.1076
_refine_ls_wR_factor_ref 0.1270
_reflns_number_gt 8640
_reflns_number_total 12827
_reflns_threshold_expression >2sigma(I)
_cod_data_source_file om301100v_si_001.cif
_cod_data_source_block 1
_cod_original_sg_symbol_H-M 'P 21/n'
_cod_database_code 4080902

loop_
_symmetry_equiv_pos_as_xyz
'x, y, z'
'-x+1/2, y+1/2, -z+1/2'
'-x, -y, -z'
'x-1/2, -y-1/2, z-1/2'

loop_
_atom_site_label
_atom_site_type_symbol
_atom_site_fract_x
_atom_site_fract_y
_atom_site_fract_z
_atom_site_U_iso_or_equiv
_atom_site_adp_type
_atom_site_occupancy
_atom_site_symmetry_multiplicity
_atom_site_calc_flag
_atom_site_refinement_flags
C1 C 0.7593(4) 0.1362(5) 0.0706(4) 0.0287(18) Uani 1 1 d .
H1 H 0.7485 0.1391 0.1175 0.034 Uiso 1 1 calc R
C1S C 1.169(2) -0.0274(16) -0.4284(18) 0.27(2) Uani 1 1 d DU
H1S1 H 1.1518 0.0132 -0.4655 0.328 Uiso 1 1 calc R
H1S2 H 1.2220 -0.0205 -0.4070 0.328 Uiso 1 1 calc R
C2 C 0.7020(5) 0.1881(8) -0.2047(6) 0.062(3) Uani 1 1 d .
C3 C 0.6951(6) 0.1769(8) -0.2672(6) 0.067(4) Uani 1 1 d .
C4 C 0.8979(6) 0.2014(9) -0.1098(6) 0.075(4) Uani 1 1 d .
C5 C 0.9015(7) 0.2375(9) -0.1616(6) 0.080(5) Uani 1 1 d .
C6 C 0.8047(7) 0.0120(9) -0.1524(6) 0.083(5) Uani 1 1 d .
C7 C 0.8256(9) -0.0099(12) -0.2017(9) 0.122(6) Uani 1 1 d DU
C8 C 0.6796(7) 0.1684(9) -0.3453(6) 0.075(4) Uani 1 1 d .
H8 H 0.7235 0.1443 -0.3546 0.090 Uiso 1 1 calc R
C9 C 0.6682(8) 0.2490(10) -0.3814(6) 0.087(5) Uani 1 1 d .
H9A H 0.7113 0.2825 -0.3611 0.105 Uiso 1 1 calc R
H9B H 0.6252 0.2749 -0.3732 0.105 Uiso 1 1 calc R
C10 C 0.6565(11) 0.2377(14) -0.4625(7) 0.132(8) Uani 1 1 d .
H10A H 0.6476 0.2891 -0.4866 0.158 Uiso 1 1 calc R
H10B H 0.7009 0.2149 -0.4704 0.158 Uiso 1 1 calc R
C11 C 0.5909(10) 0.1829(13) -0.4949(8) 0.118(7) Uani 1 1 d .
H11A H 0.5457 0.2075 -0.4901 0.142 Uiso 1 1 calc R
H11B H 0.5853 0.1752 -0.5462 0.142 Uiso 1 1 calc R
C12 C 0.6018(9) 0.1064(11) -0.4582(7) 0.107(6) Uani 1 1 d .
H12A H 0.6435 0.0793 -0.4680 0.128 Uiso 1 1 calc R
H12B H 0.5579 0.0737 -0.4773 0.128 Uiso 1 1 calc R
C13 C 0.6166(8) 0.1154(10) -0.3763(7) 0.090(5) Uani 1 1 d .
H13A H 0.5727 0.1367 -0.3661 0.108 Uiso 1 1 calc R
H13B H 0.6268 0.0633 -0.3534 0.108 Uiso 1 1 calc R
C14 C 0.9154(8) 0.2891(9) -0.2181(7) 0.085(5) Uani 1 1 d .
H14 H 0.9688 0.3002 -0.2045 0.102 Uiso 1 1 calc R
C15 C 0.8955(7) 0.2444(8) -0.2895(7) 0.071(4) Uani 1 1 d .
H15A H 0.9276 0.1982 -0.2852 0.086 Uiso 1 1 calc R
H15B H 0.8446 0.2256 -0.3007 0.086 Uiso 1 1 calc R
C16 C 0.9036(10) 0.2970(9) -0.3506(7) 0.091(5) Uani 1 1 d .
H16A H 0.9561 0.3036 -0.3457 0.109 Uiso 1 1 calc R
H16B H 0.8812 0.2702 -0.3964 0.109 Uiso 1 1 calc R
C17 C 0.8713(9) 0.3726(9) -0.3528(7) 0.085(4) Uani 1 1 d .
H17A H 0.8178 0.3667 -0.3706 0.103 Uiso 1 1 calc R
H17B H 0.8867 0.4051 -0.3877 0.103 Uiso 1 1 calc R
C18 C 0.8902(8) 0.4166(8) -0.2811(7) 0.084(4) Uani 1 1 d .
H18A H 0.9418 0.4334 -0.2678 0.100 Uiso 1 1 calc R
H18B H 0.8595 0.4640 -0.2859 0.100 Uiso 1 1 calc R
C19 C 0.8777(8) 0.3637(9) -0.2225(7) 0.083(4) Uani 1 1 d .
H19A H 0.8950 0.3909 -0.1760 0.100 Uiso 1 1 calc R
H19B H 0.8249 0.3540 -0.2321 0.100 Uiso 1 1 calc R
C20 C 0.8542(9) -0.0528(13) -0.2576(9) 0.141(3) Uani 1 1 d DU
H20 H 0.8637 -0.1102 -0.2504 0.170 Uiso 1 1 calc R
C21 C 0.9202(10) -0.0003(13) -0.2508(11) 0.141(3) Uani 1 1 d DU
H21A H 0.9549 -0.0056 -0.2027 0.170 Uiso 1 1 calc R
H21B H 0.9047 0.0551 -0.2580 0.170 Uiso 1 1 calc R
C22 C 0.9575(11) -0.0250(14) -0.3080(9) 0.141(3) Uani 1 1 d DU
H22A H 1.0002 0.0091 -0.3044 0.170 Uiso 1 1 calc R
H22B H 0.9751 -0.0795 -0.2990 0.170 Uiso 1 1 calc R
C23 C 0.9053(10) -0.0191(14) -0.3829(10) 0.141(3) Uani 1 1 d DU
H23A H 0.9274 -0.0432 -0.4176 0.170 Uiso 1 1 calc R
H23B H 0.8949 0.0366 -0.3960 0.170 Uiso 1 1 calc R
C24 C 0.8338(10) -0.0622(13) -0.3842(11) 0.141(3) Uani 1 1 d DU
H24A H 0.7990 -0.0580 -0.4325 0.170 Uiso 1 1 calc R
H24B H 0.8443 -0.1184 -0.3737 0.170 Uiso 1 1 calc R
C25 C 0.7993(11) -0.0272(14) -0.3292(8) 0.141(3) Uani 1 1 d DU
H25A H 0.7503 -0.0493 -0.3346 0.170 Uiso 1 1 calc R
H25B H 0.7958 0.0305 -0.3332 0.170 Uiso 1 1 calc R
C26 C 0.6472(5) 0.2616(5) 0.0388(5) 0.036(2) Uani 1 1 d .
C27 C 0.6389(5) 0.2622(6) 0.1073(5) 0.042(2) Uani 1 1 d .
H27 H 0.6759 0.2414 0.1463 0.051 Uiso 1 1 calc R
C28 C 0.5761(6) 0.2936(6) 0.1177(6) 0.053(3) Uani 1 1 d .
H28 H 0.5708 0.2946 0.1644 0.064 Uiso 1 1 calc R
C29 C 0.5218(6) 0.3229(7) 0.0622(7) 0.058(3) Uani 1 1 d .
H29 H 0.4790 0.3439 0.0705 0.070 Uiso 1 1 calc R
C30 C 0.5291(6) 0.3222(7) -0.0058(7) 0.059(3) Uani 1 1 d .
H30 H 0.4913 0.3426 -0.0444 0.071 Uiso 1 1 calc R
C31 C 0.5917(5) 0.2916(5) -0.0179(5) 0.039(2) Uani 1 1 d .
H31 H 0.5966 0.2910 -0.0648 0.047 Uiso 1 1 calc R
C32 C 0.7961(5) 0.3040(5) 0.0537(5) 0.037(2) Uani 1 1 d .
C33 C 0.8316(5) 0.3379(6) 0.0073(6) 0.051(3) Uani 1 1 d .
H33 H 0.8205 0.3207 -0.0407 0.061 Uiso 1 1 calc R
C34 C 0.8823(6) 0.3958(7) 0.0315(8) 0.067(3) Uani 1 1 d .
H34 H 0.9070 0.4175 0.0004 0.080 Uiso 1 1 calc R
C35 C 0.8977(6) 0.4225(7) 0.1006(8) 0.067(3) Uani 1 1 d .
H35 H 0.9327 0.4629 0.1165 0.080 Uiso 1 1 calc R
C36 C 0.8626(6) 0.3911(6) 0.1471(7) 0.058(3) Uani 1 1 d .
H36 H 0.8732 0.4095 0.1947 0.070 Uiso 1 1 calc R
C37 C 0.8113(5) 0.3318(6) 0.1225(6) 0.043(2) Uani 1 1 d .
H37 H 0.7865 0.3102 0.1536 0.051 Uiso 1 1 calc R
C38 C 0.9026(5) 0.1771(6) 0.1659(5) 0.037(2) Uani 1 1 d .
C39 C 0.9681(6) 0.2171(7) 0.1686(6) 0.058(3) Uani 1 1 d .
H39 H 0.9862 0.2181 0.1283 0.069 Uiso 1 1 calc R
C40 C 1.0055(7) 0.2549(8) 0.2315(8) 0.079(4) Uani 1 1 d .
H40 H 1.0489 0.2830 0.2341 0.095 Uiso 1 1 calc R
C41 C 0.9794(7) 0.2516(8) 0.2901(7) 0.075(4) Uani 1 1 d .
H41 H 1.0066 0.2754 0.3334 0.089 Uiso 1 1 calc R
C42 C 0.9153(7) 0.2147(8) 0.2873(6) 0.070(4) Uani 1 1 d .
H42 H 0.8971 0.2153 0.3275 0.083 Uiso 1 1 calc R
C43 C 0.8770(5) 0.1764(6) 0.2249(5) 0.044(2) Uani 1 1 d .
H43 H 0.8331 0.1496 0.2230 0.053 Uiso 1 1 calc R
C44 C 0.8864(4) 0.0234(5) 0.1074(5) 0.033(2) Uani 1 1 d .
C45 C 0.9149(5) -0.0190(6) 0.0604(6) 0.044(2) Uani 1 1 d .
H45 H 0.9185 0.0045 0.0175 0.053 Uiso 1 1 calc R
C46 C 0.9381(5) -0.0958(6) 0.0770(7) 0.054(3) Uani 1 1 d .
H46 H 0.9578 -0.1246 0.0455 0.065 Uiso 1 1 calc R
C47 C 0.9327(5) -0.1294(7) 0.1378(7) 0.061(3) Uani 1 1 d .
H47 H 0.9478 -0.1822 0.1480 0.073 Uiso 1 1 calc R
C48 C 0.9056(5) -0.0882(7) 0.1853(6) 0.054(3) Uani 1 1 d .
H48 H 0.9025 -0.1123 0.2280 0.065 Uiso 1 1 calc R
C49 C 0.8832(5) -0.0116(6) 0.1701(5) 0.041(2) Uani 1 1 d .
H49 H 0.8654 0.0173 0.2030 0.049 Uiso 1 1 calc R
C50 C 0.7199(4) -0.0307(5) 0.0796(5) 0.0314(19) Uani 1 1 d .
C51 C 0.7335(5) -0.1053(6) 0.0563(6) 0.043(2) Uani 1 1 d .
H51 H 0.7395 -0.1114 0.0102 0.052 Uiso 1 1 calc R
C52 C 0.7381(5) -0.1690(6) 0.0991(6) 0.051(3) Uani 1 1 d .
H52 H 0.7464 -0.2193 0.0822 0.061 Uiso 1 1 calc R
C53 C 0.7306(5) -0.1611(6) 0.1677(6) 0.046(2) Uani 1 1 d .
H53 H 0.7344 -0.2054 0.1978 0.055 Uiso 1 1 calc R
C54 C 0.7177(5) -0.0880(6) 0.1909(5) 0.040(2) Uani 1 1 d .
H54 H 0.7122 -0.0823 0.2373 0.048 Uiso 1 1 calc R
C55 C 0.7124(4) -0.0226(5) 0.1477(5) 0.034(2) Uani 1 1 d .
H55 H 0.7038 0.0275 0.1647 0.041 Uiso 1 1 calc R
C56 C 0.6138(4) 0.0749(5) -0.0104(5) 0.0327(19) Uani 1 1 d .
C57 C 0.5767(5) 0.0689(6) -0.0828(5) 0.041(2) Uani 1 1 d .
H57 H 0.6021 0.0563 -0.1164 0.049 Uiso 1 1 calc R
C58 C 0.5023(5) 0.0818(6) -0.1050(6) 0.050(3) Uani 1 1 d .
H58 H 0.4760 0.0761 -0.1538 0.060 Uiso 1 1 calc R
C59 C 0.4666(5) 0.1027(6) -0.0564(6) 0.050(3) Uani 1 1 d .
H59 H 0.4160 0.1140 -0.0725 0.060 Uiso 1 1 calc R
C60 C 0.5028(5) 0.1077(5) 0.0154(5) 0.040(2) Uani 1 1 d .
H60 H 0.4772 0.1216 0.0485 0.048 Uiso 1 1 calc R
C61 C 0.5767(5) 0.0922(5) 0.0384(5) 0.037(2) Uani 1 1 d .
H61 H 0.6018 0.0934 0.0879 0.044 Uiso 1 1 calc R
P1 P 0.72878(12) 0.22796(14) 0.01837(12) 0.0316(5) Uani 1 1 d .
P2 P 0.85973(11) 0.12416(14) 0.08459(11) 0.0286(5) Uani 1 1 d .
P3 P 0.71128(11) 0.05148(13) 0.01809(11) 0.0289(5) Uani 1 1 d .
P4 P 0.35589(18) 0.86974(17) 0.71576(16) 0.0556(7) Uani 1 1 d .
Au1 Au 0.714192(19) 0.20489(3) -0.099787(19) 0.04389(12) Uani 1 1 d .
Au2 Au 0.883697(19) 0.16307(3) -0.017298(19) 0.04416(12) Uani 1 1 d .
Au3 Au 0.75966(2) 0.03032(3) -0.073174(19) 0.04526(12) Uani 1 1 d .
Cu1 Cu 0.80966(8) 0.13582(14) -0.17079(8) 0.0893(7) Uani 1 1 d .
F1 F 0.3218(4) 0.9558(4) 0.7081(4) 0.0703(19) Uani 1 1 d .
F2 F 0.4148(4) 0.8969(5) 0.6795(4) 0.085(2) Uani 1 1 d .
F3 F 0.4079(4) 0.8904(4) 0.7924(3) 0.075(2) Uani 1 1 d .
F4 F 0.3875(5) 0.7833(4) 0.7229(4) 0.087(2) Uani 1 1 d .
F5 F 0.2941(4) 0.8427(4) 0.7524(5) 0.083(2) Uani 1 1 d .
F6 F 0.3024(5) 0.8490(5) 0.6399(4) 0.102(3) Uani 1 1 d .
Cl1 Cl 1.1284(8) -0.0168(9) -0.3684(8) 0.334(7) Uani 1 1 d D
Cl2 Cl 1.1535(9) -0.1102(10) -0.4631(9) 0.382(9) Uani 1 1 d D

loop_
_atom_site_aniso_label
_atom_site_aniso_U_11
_atom_site_aniso_U_22
_atom_site_aniso_U_33
_atom_site_aniso_U_23
_atom_site_aniso_U_13
_atom_site_aniso_U_12
C1 0.018(4) 0.033(5) 0.032(4) 0.003(4) 0.003(3) 0.000(3)
C1S 0.28(2) 0.27(2) 0.27(2) -0.019(10) 0.075(11) 0.011(10)
C2 0.029(5) 0.118(11) 0.038(6) 0.007(6) 0.007(4) 0.017(6)
C3 0.041(6) 0.109(11) 0.052(7) 0.013(7) 0.015(5) 0.026(6)
C4 0.053(7) 0.126(11) 0.065(7) 0.057(8) 0.043(6) 0.054(7)
C5 0.070(8) 0.126(12) 0.055(7) 0.040(8) 0.036(6) 0.054(8)
C6 0.080(9) 0.137(13) 0.038(6) -0.003(7) 0.027(6) 0.057(9)
C7 0.122(9) 0.153(10) 0.105(9) -0.009(8) 0.055(8) 0.038(8)
C8 0.059(8) 0.130(12) 0.040(6) -0.002(7) 0.021(6) 0.029(8)
C9 0.076(9) 0.147(14) 0.041(7) 0.028(8) 0.020(6) 0.037(9)
C10 0.131(16) 0.23(2) 0.041(8) 0.055(11) 0.031(9) 0.055(16)
C11 0.099(13) 0.20(2) 0.046(8) 0.006(11) 0.006(8) 0.065(14)
C12 0.105(12) 0.140(15) 0.059(9) -0.018(10) -0.002(8) 0.058(11)
C13 0.080(10) 0.135(14) 0.049(8) 0.001(8) 0.011(7) 0.021(10)
C14 0.100(11) 0.111(12) 0.060(8) 0.047(8) 0.048(8) 0.042(9)
C15 0.076(8) 0.080(9) 0.075(9) 0.035(7) 0.047(7) 0.028(7)
C16 0.138(14) 0.086(11) 0.069(9) 0.031(8) 0.064(9) 0.027(10)
C17 0.109(12) 0.093(11) 0.063(9) 0.040(8) 0.040(8) 0.015(9)
C18 0.102(11) 0.083(10) 0.071(9) 0.044(8) 0.033(8) 0.042(8)
C19 0.081(9) 0.111(12) 0.064(8) 0.026(8) 0.031(7) 0.023(9)
C20 0.137(4) 0.169(5) 0.128(4) -0.006(4) 0.054(3) -0.007(3)
C21 0.137(4) 0.169(5) 0.128(4) -0.006(4) 0.054(3) -0.007(3)
C22 0.137(4) 0.169(5) 0.128(4) -0.006(4) 0.054(3) -0.007(3)
C23 0.137(4) 0.169(5) 0.128(4) -0.006(4) 0.054(3) -0.007(3)
C24 0.137(4) 0.169(5) 0.128(4) -0.006(4) 0.054(3) -0.007(3)
C25 0.137(4) 0.169(5) 0.128(4) -0.006(4) 0.054(3) -0.007(3)
C26 0.024(4) 0.030(5) 0.053(6) 0.004(4) 0.010(4) 0.001(4)
C27 0.035(5) 0.040(6) 0.050(6) -0.006(5) 0.011(4) -0.002(4)
C28 0.048(6) 0.056(7) 0.062(7) -0.009(6) 0.027(6) 0.005(5)
C29 0.035(6) 0.065(8) 0.077(8) -0.012(6) 0.020(6) 0.012(5)
C30 0.036(6) 0.056(7) 0.081(9) 0.008(6) 0.009(6) 0.020(5)
C31 0.030(5) 0.041(6) 0.044(5) 0.002(4) 0.008(4) 0.005(4)
C32 0.027(4) 0.032(5) 0.054(6) 0.004(4) 0.014(4) 0.005(4)
C33 0.041(6) 0.050(7) 0.066(7) 0.016(6) 0.021(5) 0.002(5)
C34 0.048(7) 0.059(8) 0.100(10) 0.013(7) 0.032(7) -0.010(6)
C35 0.048(7) 0.049(7) 0.105(11) -0.008(7) 0.026(7) -0.016(6)
C36 0.048(6) 0.048(7) 0.082(8) -0.015(6) 0.024(6) -0.006(5)
C37 0.033(5) 0.034(5) 0.066(7) -0.005(5) 0.022(5) 0.000(4)
C38 0.025(4) 0.041(6) 0.037(5) -0.003(4) -0.002(4) 0.000(4)
C39 0.037(6) 0.062(8) 0.065(7) 0.007(6) 0.000(5) -0.002(5)
C40 0.045(7) 0.081(10) 0.088(10) -0.011(8) -0.018(7) -0.016(7)
C41 0.068(9) 0.067(9) 0.065(8) -0.024(7) -0.017(7) 0.002(7)
C42 0.058(8) 0.081(9) 0.055(7) -0.020(6) -0.007(6) 0.029(7)
C43 0.038(5) 0.057(7) 0.028(5) -0.003(4) -0.003(4) 0.010(5)
C44 0.015(4) 0.040(5) 0.040(5) 0.004(4) 0.005(3) 0.005(4)
C45 0.021(4) 0.058(7) 0.056(6) 0.003(5) 0.014(4) 0.004(4)
C46 0.037(6) 0.050(7) 0.079(8) -0.002(6) 0.024(5) 0.013(5)
C47 0.034(6) 0.047(7) 0.101(10) 0.015(7) 0.016(6) 0.015(5)
C48 0.033(5) 0.058(7) 0.067(7) 0.029(6) 0.011(5) 0.004(5)
C49 0.025(4) 0.049(6) 0.047(6) 0.012(5) 0.008(4) 0.006(4)
C50 0.019(4) 0.038(5) 0.035(5) 0.002(4) 0.005(3) -0.003(4)
C51 0.038(5) 0.037(6) 0.054(6) -0.012(5) 0.011(5) 0.005(4)
C52 0.044(6) 0.033(6) 0.077(8) -0.002(5) 0.019(5) 0.004(5)
C53 0.032(5) 0.040(6) 0.065(7) 0.014(5) 0.013(5) 0.008(4)
C54 0.031(5) 0.045(6) 0.049(6) 0.006(5) 0.017(4) 0.004(4)
C55 0.022(4) 0.036(5) 0.043(5) 0.002(4) 0.007(4) 0.002(4)
C56 0.028(4) 0.032(5) 0.036(5) 0.000(4) 0.005(4) -0.006(4)
C57 0.028(5) 0.053(6) 0.035(5) -0.005(4) 0.001(4) -0.001(4)
C58 0.033(5) 0.059(7) 0.050(6) 0.001(5) -0.001(5) -0.007(5)
C59 0.022(5) 0.048(6) 0.071(7) 0.012(5) 0.000(5) 0.000(4)
C60 0.028(5) 0.038(5) 0.055(6) -0.003(5) 0.014(4) -0.002(4)
C61 0.029(5) 0.034(5) 0.049(6) -0.006(4) 0.012(4) -0.001(4)
P1 0.0237(11) 0.0375(13) 0.0332(12) 0.0058(10) 0.0079(9) 0.0025(9)
P2 0.0194(10) 0.0409(13) 0.0253(11) 0.0049(9) 0.0060(8) 0.0005(9)
P3 0.0230(10) 0.0358(13) 0.0276(11) -0.0045(9) 0.0066(9) 0.0012(9)
P4 0.076(2) 0.0421(17) 0.0524(17) -0.0078(13) 0.0251(15) -0.0079(15)
Au1 0.02965(19) 0.0712(3) 0.02982(19) 0.01123(18) 0.00702(14) 0.01147(18)
Au2 0.02744(18) 0.0723(3) 0.0375(2) 0.02316(19) 0.01687(15) 0.01532(18)
Au3 0.0354(2) 0.0685(3) 0.03312(19) -0.01283(18) 0.01183(15) 0.00866(18)
Cu1 0.0563(9) 0.180(2) 0.0380(7) 0.0244(10) 0.0239(7) 0.0506(11)
F1 0.104(6) 0.041(4) 0.075(5) 0.000(3) 0.040(4) -0.006(4)
F2 0.104(6) 0.089(6) 0.078(5) 0.003(4) 0.051(5) -0.005(5)
F3 0.084(5) 0.086(5) 0.053(4) -0.019(4) 0.019(4) -0.011(4)
F4 0.119(7) 0.049(4) 0.095(6) -0.010(4) 0.036(5) 0.016(4)
F5 0.077(5) 0.060(5) 0.125(7) 0.022(4) 0.049(5) -0.001(4)
F6 0.124(7) 0.077(5) 0.083(6) -0.027(4) -0.004(5) 0.001(5)
Cl1 0.336(17) 0.379(18) 0.274(14) -0.044(13) 0.065(12) 0.028(14)
Cl2 0.351(17) 0.333(18) 0.354(18) -0.041(14) -0.072(14) 0.019(14)

loop_
_atom_type_symbol
_atom_type_description
_atom_type_scat_dispersion_real
_atom_type_scat_dispersion_imag
_atom_type_scat_source
C C 0.0033 0.0016 'International Tables Vol C Tables 4.2.6.8 and 6.1.1.4'
H H 0.0000 0.0000 'International Tables Vol C Tables 4.2.6.8 and 6.1.1.4'
P P 0.1023 0.0942 'International Tables Vol C Tables 4.2.6.8 and 6.1.1.4'
Au Au -2.0133 8.8022 'International Tables Vol C Tables 4.2.6.8 and 6.1.1.4'
Cu Cu 0.3201 1.2651 'International Tables Vol C Tables 4.2.6.8 and 6.1.1.4'
F F 0.0171 0.0103 'International Tables Vol C Tables 4.2.6.8 and 6.1.1.4'
Cl Cl 0.1484 0.1585 'International Tables Vol C Tables 4.2.6.8 and 6.1.1.4'

loop_
_geom_angle_atom_site_label_1
_geom_angle_atom_site_label_2
_geom_angle_atom_site_label_3
_geom_angle
P3 C1 P1 108.9(4)
P3 C1 P2 108.6(4)
P1 C1 P2 108.5(4)
P3 C1 H1 110.3
P1 C1 H1 110.3
P2 C1 H1 110.3
Cl2 C1S Cl1 110.6(19)
Cl2 C1S H1S1 109.5
Cl1 C1S H1S1 109.5
Cl2 C1S H1S2 109.5
Cl1 C1S H1S2 109.5
H1S1 C1S H1S2 108.1
C3 C2 Au1 179.0(12)
C3 C2 Cu1 93.5(8)
Au1 C2 Cu1 85.8(4)
C2 C3 C8 173.9(12)
C2 C3 Cu1 58.2(7)
C8 C3 Cu1 127.8(8)
C5 C4 Au2 167.6(12)
C5 C4 Cu1 91.5(11)
Au2 C4 Cu1 92.5(5)
C4 C5 C14 171.2(18)
C4 C5 Cu1 58.9(10)
C14 C5 Cu1 130.0(11)
C7 C6 Au3 169.7(17)
C7 C6 Cu1 97.4(14)
Au3 C6 Cu1 91.5(5)
C6 C7 C20 169(2)
C3 C8 C13 112.1(11)
C3 C8 C9 110.4(12)
C13 C8 C9 111.5(11)
C3 C8 H8 107.5
C13 C8 H8 107.5
C9 C8 H8 107.5
C8 C9 C10 108.6(14)
C8 C9 H9A 110.0
C10 C9 H9A 110.0
C8 C9 H9B 110.0
C10 C9 H9B 110.0
H9A C9 H9B 108.3
C11 C10 C9 110.8(14)
C11 C10 H10A 109.5
C9 C10 H10A 109.5
C11 C10 H10B 109.5
C9 C10 H10B 109.5
H10A C10 H10B 108.1
C12 C11 C10 110.5(14)
C12 C11 H11A 109.6
C10 C11 H11A 109.6
C12 C11 H11B 109.6
C10 C11 H11B 109.6
H11A C11 H11B 108.1
C11 C12 C13 111.9(14)
C11 C12 H12A 109.2
C13 C12 H12A 109.2
C11 C12 H12B 109.2
C13 C12 H12B 109.2
H12A C12 H12B 107.9
C8 C13 C12 111.4(13)
C8 C13 H13A 109.4
C12 C13 H13A 109.4
C8 C13 H13B 109.4
C12 C13 H13B 109.4
H13A C13 H13B 108.0
C19 C14 C5 111.6(10)
C19 C14 C15 113.0(11)
C5 C14 C15 109.2(13)
C19 C14 H14 107.6
C5 C14 H14 107.6
C15 C14 H14 107.6
C16 C15 C14 111.2(12)
C16 C15 H15A 109.4
C14 C15 H15A 109.4
C16 C15 H15B 109.4
C14 C15 H15B 109.4
H15A C15 H15B 108.0
C17 C16 C15 114.3(11)
C17 C16 H16A 108.7
C15 C16 H16A 108.7
C17 C16 H16B 108.7
C15 C16 H16B 108.7
H16A C16 H16B 107.6
C16 C17 C18 115.3(12)
C16 C17 H17A 108.5
C18 C17 H17A 108.5
C16 C17 H17B 108.5
C18 C17 H17B 108.5
H17A C17 H17B 107.5
C19 C18 C17 110.4(13)
C19 C18 H18A 109.6
C17 C18 H18A 109.6
C19 C18 H18B 109.6
C17 C18 H18B 109.6
H18A C18 H18B 108.1
C14 C19 C18 112.1(11)
C14 C19 H19A 109.2
C18 C19 H19A 109.2
C14 C19 H19B 109.2
C18 C19 H19B 109.2
H19A C19 H19B 107.9
C21 C20 C7 96.6(13)
C21 C20 C25 104.0(18)
C7 C20 C25 102.7(14)
C21 C20 H20 116.9
C7 C20 H20 116.9
C25 C20 H20 116.9
C20 C21 C22 108.7(16)
C20 C21 H21A 110.0
C22 C21 H21A 110.0
C20 C21 H21B 109.9
C22 C21 H21B 109.9
H21A C21 H21B 108.3
C23 C22 C21 111.5(17)
C23 C22 H22A 109.3
C21 C22 H22A 109.3
C23 C22 H22B 109.3
C21 C22 H22B 109.3
H22A C22 H22B 108.0
C22 C23 C24 108.5(17)
C22 C23 H23A 110.0
C24 C23 H23A 110.0
C22 C23 H23B 110.0
C24 C23 H23B 110.0
H23A C23 H23B 108.4
C25 C24 C23 111.1(17)
C25 C24 H24A 109.4
C23 C24 H24A 109.4
C25 C24 H24B 109.4
C23 C24 H24B 109.4
H24A C24 H24B 108.0
C24 C25 C20 101.9(16)
C24 C25 H25A 111.4
C20 C25 H25A 111.4
C24 C25 H25B 111.4
C20 C25 H25B 111.4
H25A C25 H25B 109.3
C27 C26 C31 119.3(8)
C27 C26 P1 124.0(7)
C31 C26 P1 116.7(7)
C28 C27 C26 119.3(9)
C28 C27 H27 120.3
C26 C27 H27 120.3
C29 C28 C27 121.4(10)
C29 C28 H28 119.3
C27 C28 H28 119.3
C28 C29 C30 119.9(9)
C28 C29 H29 120.1
C30 C29 H29 120.1
C29 C30 C31 120.1(10)
C29 C30 H30 119.9
C31 C30 H30 119.9
C30 C31 C26 120.0(10)
C30 C31 H31 120.0
C26 C31 H31 120.0
C37 C32 C33 119.0(9)
C37 C32 P1 122.9(7)
C33 C32 P1 118.0(8)
C34 C33 C32 120.0(11)
C34 C33 H33 120.0
C32 C33 H33 120.0
C33 C34 C35 120.6(11)
C33 C34 H34 119.7
C35 C34 H34 119.7
C34 C35 C36 120.6(11)
C34 C35 H35 119.7
C36 C35 H35 119.7
C35 C36 C37 118.7(11)
C35 C36 H36 120.7
C37 C36 H36 120.7
C32 C37 C36 121.1(10)
C32 C37 H37 119.4
C36 C37 H37 119.4
C43 C38 C39 120.0(9)
C43 C38 P2 123.5(7)
C39 C38 P2 116.4(8)
C40 C39 C38 118.7(12)
C40 C39 H39 120.7
C38 C39 H39 120.7
C41 C40 C39 120.0(12)
C41 C40 H40 120.0
C39 C40 H40 120.0
C42 C41 C40 121.6(11)
C42 C41 H41 119.2
C40 C41 H41 119.2
C41 C42 C43 119.4(12)
C41 C42 H42 120.3
C43 C42 H42 120.3
C38 C43 C42 120.4(11)
C38 C43 H43 119.8
C42 C43 H43 119.8
C49 C44 C45 119.1(9)
C49 C44 P2 123.1(7)
C45 C44 P2 117.7(7)
C46 C45 C44 119.4(10)
C46 C45 H45 120.3
C44 C45 H45 120.3
C47 C46 C45 120.4(10)
C47 C46 H46 119.8
C45 C46 H46 119.8
C46 C47 C48 121.0(10)
C46 C47 H47 119.5
C48 C47 H47 119.5
C47 C48 C49 119.4(10)
C47 C48 H48 120.3
C49 C48 H48 120.3
C48 C49 C44 120.6(10)
C48 C49 H49 119.7
C44 C49 H49 119.7
C55 C50 C51 118.9(8)
C55 C50 P3 122.8(7)
C51 C50 P3 118.3(7)
C52 C51 C50 120.8(10)
C52 C51 H51 119.6
C50 C51 H51 119.6
C51 C52 C53 120.5(10)
C51 C52 H52 119.8
C53 C52 H52 119.8
C54 C53 C52 119.0(9)
C54 C53 H53 120.5
C52 C53 H53 120.5
C53 C54 C55 121.2(9)
C53 C54 H54 119.4
C55 C54 H54 119.4
C54 C55 C50 119.7(9)
C54 C55 H55 120.2
C50 C55 H55 120.2
C61 C56 C57 120.5(8)
C61 C56 P3 121.4(7)
C57 C56 P3 118.0(7)
C58 C57 C56 119.0(9)
C58 C57 H57 120.5
C56 C57 H57 120.5
C59 C58 C57 120.0(9)
C59 C58 H58 120.0
C57 C58 H58 120.0
C58 C59 C60 121.3(9)
C58 C59 H59 119.4
C60 C59 H59 119.4
C59 C60 C61 119.2(9)
C59 C60 H60 120.4
C61 C60 H60 120.4
C56 C61 C60 120.0(9)
C56 C61 H61 120.0
C60 C61 H61 120.0
C26 P1 C32 104.6(4)
C26 P1 C1 107.3(4)
C32 P1 C1 108.4(4)
C26 P1 Au1 114.6(3)
C32 P1 Au1 112.0(3)
C1 P1 Au1 109.7(3)
C38 P2 C44 103.5(4)
C38 P2 C1 105.1(4)
C44 P2 C1 110.1(4)
C38 P2 Au2 118.1(3)
C44 P2 Au2 112.3(3)
C1 P2 Au2 107.4(3)
C50 P3 C56 105.0(4)
C50 P3 C1 107.3(4)
C56 P3 C1 107.3(4)
C50 P3 Au3 114.7(3)
C56 P3 Au3 114.1(3)
C1 P3 Au3 108.1(3)
F2 P4 F6 89.9(5)
F2 P4 F3 91.4(4)
F6 P4 F3 178.7(5)
F2 P4 F4 90.5(4)
F6 P4 F4 90.1(5)
F3 P4 F4 90.2(4)
F2 P4 F1 90.8(4)
F6 P4 F1 88.9(4)
F3 P4 F1 90.8(4)
F4 P4 F1 178.3(5)
F2 P4 F5 179.0(5)
F6 P4 F5 89.6(5)
F3 P4 F5 89.1(4)
F4 P4 F5 90.3(4)
F1 P4 F5 88.4(4)
C2 Au1 P1 178.2(4)
C2 Au1 Cu1 49.3(3)
P1 Au1 Cu1 131.06(6)
C2 Au1 Au3 88.8(4)
P1 Au1 Au3 92.82(6)
Cu1 Au1 Au3 59.79(4)
C2 Au1 Au2 106.2(3)
P1 Au1 Au2 73.90(5)
Cu1 Au1 Au2 57.58(3)
Au3 Au1 Au2 61.053(13)
C4 Au2 P2 175.9(3)
C4 Au2 Cu1 44.8(4)
P2 Au2 Cu1 133.23(7)
C4 Au2 Au3 101.5(5)
P2 Au2 Au3 77.13(6)
Cu1 Au2 Au3 57.18(4)
C4 Au2 Au1 81.8(3)
P2 Au2 Au1 94.25(5)
Cu1 Au2 Au1 54.26(3)
Au3 Au2 Au1 57.105(13)
C6 Au3 P3 178.7(4)
C6 Au3 Cu1 46.2(5)
P3 Au3 Cu1 133.61(7)
C6 Au3 Au1 100.5(4)
P3 Au3 Au1 79.66(6)
Cu1 Au3 Au1 55.86(4)
C6 Au3 Au2 86.2(5)
P3 Au3 Au2 92.83(6)
Cu1 Au3 Au2 56.82(4)
Au1 Au3 Au2 61.842(13)
C4 Cu1 C6 119.9(5)
C4 Cu1 C2 119.7(5)
C6 Cu1 C2 111.8(5)
C4 Cu1 C5 29.6(4)
C6 Cu1 C5 138.8(4)
C2 Cu1 C5 109.4(5)
C4 Cu1 C3 131.2(5)
C6 Cu1 C3 108.9(5)
C2 Cu1 C3 28.3(4)
C5 Cu1 C3 107.9(4)
C4 Cu1 Au1 91.6(3)
C6 Cu1 Au1 105.0(3)
C2 Cu1 Au1 44.9(3)
C5 Cu1 Au1 102.7(3)
C3 Cu1 Au1 73.2(3)
C4 Cu1 Au2 42.8(3)
C6 Cu1 Au2 90.9(3)
C2 Cu1 Au2 112.4(3)
C5 Cu1 Au2 71.9(3)
C3 Cu1 Au2 140.0(3)
Au1 Cu1 Au2 68.16(3)
C4 Cu1 Au3 108.3(3)
C6 Cu1 Au3 42.3(3)
C2 Cu1 Au3 89.5(3)
C5 Cu1 Au3 137.8(3)
C3 Cu1 Au3 105.9(3)
Au1 Cu1 Au3 64.35(3)
Au2 Cu1 Au3 66.00(3)

loop_
_geom_bond_atom_site_label_1
_geom_bond_atom_site_label_2
_geom_bond_distance
C1 P3 1.859(9)
C1 P1 1.872(9)
C1 P2 1.878(8)
C1 H1 1.0000
C1S Cl2 1.562(15)
C1S Cl1 1.596(15)
C1S H1S1 0.9900
C1S H1S2 0.9900
C2 C3 1.209(15)
C2 Au1 2.022(11)
C2 Cu1 2.170(10)
C3 C8 1.480(16)
C3 Cu1 2.549(11)
C4 C5 1.207(15)
C4 Au2 2.019(10)
C4 Cu1 2.093(16)
C5 C14 1.499(16)
C5 Cu1 2.444(16)
C6 C7 1.209(17)
C6 Au3 2.007(10)
C6 Cu1 2.153(17)
C7 C20 1.545(16)
C8 C13 1.49(2)
C8 C9 1.53(2)
C8 H8 1.0000
C9 C10 1.551(18)
C9 H9A 0.9900
C9 H9B 0.9900
C10 C11 1.55(3)
C10 H10A 0.9900
C10 H10B 0.9900
C11 C12 1.48(2)
C11 H11A 0.9900
C11 H11B 0.9900
C12 C13 1.555(18)
C12 H12A 0.9900
C12 H12B 0.9900
C13 H13A 0.9900
C13 H13B 0.9900
C14 C19 1.457(18)
C14 C15 1.543(19)
C14 H14 1.0000
C15 C16 1.540(15)
C15 H15A 0.9900
C15 H15B 0.9900
C16 C17 1.427(19)
C16 H16A 0.9900
C16 H16B 0.9900
C17 C18 1.54(2)
C17 H17A 0.9900
C17 H17B 0.9900
C18 C19 1.535(17)
C18 H18A 0.9900
C18 H18B 0.9900
C19 H19A 0.9900
C19 H19B 0.9900
C20 C21 1.526(15)
C20 C25 1.554(15)
C20 H20 1.0000
C21 C22 1.552(14)
C21 H21A 0.9900
C21 H21B 0.9900
C22 C23 1.522(15)
C22 H22A 0.9900
C22 H22B 0.9900
C23 C24 1.550(15)
C23 H23A 0.9900
C23 H23B 0.9900
C24 C25 1.541(15)
C24 H24A 0.9900
C24 H24B 0.9900
C25 H25A 0.9900
C25 H25B 0.9900
C26 C27 1.397(13)
C26 C31 1.397(13)
C26 P1 1.816(9)
C27 C28 1.386(13)
C27 H27 0.9500
C28 C29 1.366(16)
C28 H28 0.9500
C29 C30 1.380(16)
C29 H29 0.9500
C30 C31 1.391(13)
C30 H30 0.9500
C31 H31 0.9500
C32 C37 1.378(14)
C32 C33 1.408(13)
C32 P1 1.822(10)
C33 C34 1.373(16)
C33 H33 0.9500
C34 C35 1.378(18)
C34 H34 0.9500
C35 C36 1.389(16)
C35 H35 0.9500
C36 C37 1.399(14)
C36 H36 0.9500
C37 H37 0.9500
C38 C43 1.379(13)
C38 C39 1.420(14)
C38 P2 1.811(9)
C39 C40 1.394(17)
C39 H39 0.9500
C40 C41 1.380(19)
C40 H40 0.9500
C41 C42 1.369(19)
C41 H41 0.9500
C42 C43 1.396(14)
C42 H42 0.9500
C43 H43 0.9500
C44 C49 1.385(12)
C44 C45 1.401(12)
C44 P2 1.816(9)
C45 C46 1.394(14)
C45 H45 0.9500
C46 C47 1.354(16)
C46 H46 0.9500
C47 C48 1.383(16)
C47 H47 0.9500
C48 C49 1.384(14)
C48 H48 0.9500
C49 H49 0.9500
C50 C55 1.391(12)
C50 C51 1.404(13)
C50 P3 1.827(9)
C51 C52 1.362(14)
C51 H51 0.9500
C52 C53 1.400(15)
C52 H52 0.9500
C53 C54 1.375(14)
C53 H53 0.9500
C54 C55 1.389(13)
C54 H54 0.9500
C55 H55 0.9500
C56 C61 1.380(12)
C56 C57 1.396(12)
C56 P3 1.835(9)
C57 C58 1.384(13)
C57 H57 0.9500
C58 C59 1.370(15)
C58 H58 0.9500
C59 C60 1.380(14)
C59 H59 0.9500
C60 C61 1.384(12)
C60 H60 0.9500
C61 H61 0.9500
P1 Au1 2.285(2)
P2 Au2 2.274(2)
P3 Au3 2.269(2)
P4 F2 1.570(7)
P4 F6 1.585(8)
P4 F3 1.585(7)
P4 F4 1.588(7)
P4 F1 1.600(7)
P4 F5 1.620(7)
Au1 Cu1 2.8557(14)
Au1 Au3 3.1102(6)
Au1 Au2 3.2657(5)
Au2 Cu1 2.9697(16)
Au2 Au3 3.2413(6)
Au3 Cu1 2.9818(19)
